data_7119427
loop_
_publ_author_name
'Aggarwal, Himanshu'
'Das, Raj Kumar'
'Engel, Emile R.'
'Barbour, Leonard J.'

_publ_section_title
;
 A five-fold interpenetrated metal-organic framework showing a large
 variation in thermal expansion behaviour owing to dramatic structural
 transformation upon dehydration-rehydration.
;
_journal_issue 5
_journal_name_full 'Chemical communications (Cambridge, England)'
_journal_page_first 861
_journal_page_last 864
_journal_paper_doi 10.1039/c6cc07995d
_journal_volume 53
_journal_year 2017
_chemical_formula_moiety 'C16 H14 N2 O4 Zn'
_chemical_formula_sum 'C16 H14 N2 O4 Zn'
_chemical_formula_weight 363.66
_chemical_name_systematic
; 
 ? 
;
_space_group_IT_number 2
_symmetry_cell_setting triclinic
_symmetry_space_group_name_Hall '-P 1'
_symmetry_space_group_name_H-M 'P -1'
_atom_sites_solution_hydrogens geom
_atom_sites_solution_primary direct
_atom_sites_solution_secondary difmap
_audit_creation_method SHELXL-97
_audit_update_record
;
2016-05-18 deposited with the CCDC.
2016-12-06 downloaded from the CCDC.
;
_cell_angle_alpha 92.3810(10)
_cell_angle_beta 107.7820(10)
_cell_angle_gamma 95.0890(10)
_cell_formula_units_Z 2
_cell_length_a 8.18600(10)
_cell_length_b 8.84680(10)
_cell_length_c 11.40590(10)
_cell_measurement_reflns_used 5121
_cell_measurement_temperature 260(2)
_cell_measurement_theta_max 25.79
_cell_measurement_theta_min 2.32
_cell_volume 781.397(15)
_computing_cell_refinement 'SAINT (Bruker, 2009)'
_computing_data_reduction SAINT
_computing_molecular_graphics 'X-Seed (Barbour 2001)'
_computing_structure_refinement 'SHELXL-97 (Sheldrick, 1997)'
_computing_structure_solution 'SHELXS-97 (Sheldrick, 1990)'
_diffrn_ambient_temperature 260(2)
_diffrn_measured_fraction_theta_full 0.998
_diffrn_measured_fraction_theta_max 0.998
_diffrn_measurement_device_type 'CCD area detector'
_diffrn_measurement_method 'phi and omega scans'
_diffrn_radiation_monochromator graphite
_diffrn_radiation_source 'fine-focus sealed tube'
_diffrn_radiation_type MoK\a
_diffrn_radiation_wavelength 0.71073
_diffrn_reflns_av_R_equivalents 0.0244
_diffrn_reflns_av_sigmaI/netI 0.0234
_diffrn_reflns_limit_h_max 9
_diffrn_reflns_limit_h_min -10
_diffrn_reflns_limit_k_max 10
_diffrn_reflns_limit_k_min -10
_diffrn_reflns_limit_l_max 14
_diffrn_reflns_limit_l_min -14
_diffrn_reflns_number 10816
_diffrn_reflns_theta_full 26.13
_diffrn_reflns_theta_max 26.13
_diffrn_reflns_theta_min 1.88
_exptl_absorpt_coefficient_mu 1.593
_exptl_absorpt_correction_T_max 0.8765
_exptl_absorpt_correction_T_min 0.6916
_exptl_absorpt_correction_type multi-scan
_exptl_absorpt_process_details SADABS
_exptl_crystal_colour colorless
_exptl_crystal_density_diffrn 1.546
_exptl_crystal_density_method 'not measured'
_exptl_crystal_description plate
_exptl_crystal_F_000 372
_exptl_crystal_size_max 0.250
_exptl_crystal_size_mid 0.131
_exptl_crystal_size_min 0.085
_refine_diff_density_max 0.475
_refine_diff_density_min -0.233
_refine_diff_density_rms 0.054
_refine_ls_extinction_method none
_refine_ls_goodness_of_fit_ref 1.062
_refine_ls_hydrogen_treatment refU
_refine_ls_matrix_type full
_refine_ls_number_parameters 208
_refine_ls_number_reflns 3109
_refine_ls_number_restraints 0
_refine_ls_restrained_S_all 1.062
_refine_ls_R_factor_all 0.0299
_refine_ls_R_factor_gt 0.0266
_refine_ls_shift/su_max 0.001
_refine_ls_shift/su_mean 0.000
_refine_ls_structure_factor_coef Fsqd
_refine_ls_weighting_details 'calc w=1/[\s^2^(Fo^2^)+(0.0307P)^2^+0.4152P] where P=(Fo^2^+2Fc^2^)/3'
_refine_ls_weighting_scheme calc
_refine_ls_wR_factor_gt 0.0645
_refine_ls_wR_factor_ref 0.0662
_reflns_number_gt 2884
_reflns_number_total 3109
_reflns_threshold_expression >2sigma(I)
_cod_data_source_file c6cc07995d2.cif
_cod_data_source_block LJB_1_260K
_cod_depositor_comments
;
The following automatic conversions were performed:

'_symmetry_cell_setting' value 'Triclinic' changed to 'triclinic'
according to
/usr/data/users/saulius/crontab/automatic-downloads/rss-feeds/RSC/lib/dictionaries/cif_core.dic
dictionary named 'cif_core.dic' version 2.4.2 from 2011-04-26.

Automatic conversion script
Id: cif_fix_values 4268 2015-11-12 08:31:59Z antanas 
;
_cod_original_sg_symbol_H-M P-1
_cod_database_code 7119427

loop_
_symmetry_equiv_pos_as_xyz
'x, y, z'
'-x, -y, -z'

loop_
_atom_site_label
_atom_site_type_symbol
_atom_site_fract_x
_atom_site_fract_y
_atom_site_fract_z
_atom_site_U_iso_or_equiv
_atom_site_adp_type
_atom_site_occupancy
_atom_site_symmetry_multiplicity
_atom_site_calc_flag
_atom_site_refinement_flags
Zn1 Zn 0.47734(3) 0.85902(2) 0.744205(19) 0.02368(8) Uani 1 1 d .
O1 O 0.2976(2) 0.90894(19) 0.57529(16) 0.0449(4) Uani 1 1 d .
N1 N 0.6485(2) 1.05255(18) 0.81725(15) 0.0276(4) Uani 1 1 d .
C1 C 0.2017(3) 0.9596(2) 0.6319(2) 0.0371(5) Uani 1 1 d .
O2 O 0.2430(2) 0.9645(2) 0.74623(16) 0.0505(4) Uani 1 1 d .
N2 N 0.6321(2) 0.75913(18) 0.65452(15) 0.0263(4) Uani 1 1 d .
C2 C 0.0325(3) 1.0092(2) 0.5601(2) 0.0335(5) Uani 1 1 d .
H2 H -0.0306 1.0563 0.6036 0.040 Uiso 1 1 calc R
O3 O 0.5443(2) 0.74395(17) 0.90001(14) 0.0386(4) Uani 1 1 d .
C3 C 0.4433(3) 0.6237(2) 0.86033(19) 0.0311(5) Uani 1 1 d .
O4 O 0.3342(2) 0.60902(19) 0.75638(14) 0.0448(4) Uani 1 1 d .
C4 C 0.4559(3) 0.4938(2) 0.94101(19) 0.0314(4) Uani 1 1 d .
H4 H 0.3986 0.3994 0.9060 0.038 Uiso 1 1 calc R
C5 C 0.7067(3) 1.0914(2) 0.93823(19) 0.0339(5) Uani 1 1 d .
H5 H 0.6668 1.0314 0.9909 0.041 Uiso 1 1 calc R
C6 C 0.8233(3) 1.2169(3) 0.9884(2) 0.0400(5) Uani 1 1 d .
H6 H 0.8576 1.2419 1.0731 0.048 Uiso 1 1 calc R
C7 C 0.8899(3) 1.3063(3) 0.9130(2) 0.0392(5) Uani 1 1 d .
C8 C 0.8276(4) 1.2654(3) 0.7881(2) 0.0524(7) Uani 1 1 d .
H8 H 0.8656 1.3232 0.7334 0.063 Uiso 1 1 calc R
C9 C 0.7098(3) 1.1398(3) 0.7441(2) 0.0444(6) Uani 1 1 d .
H9 H 0.6709 1.1143 0.6595 0.053 Uiso 1 1 calc R
C10 C 1.0284(3) 1.4390(3) 0.9648(3) 0.0484(6) Uani 1 1 d .
H10A H 1.1302 1.4013 1.0192 0.058 Uiso 1 1 calc R
H10B H 1.0601 1.4832 0.8973 0.058 Uiso 1 1 calc R
C11 C 0.7973(3) 0.7477(2) 0.71653(19) 0.0326(5) Uani 1 1 d .
H11 H 0.8387 0.7828 0.7994 0.039 Uiso 1 1 calc R
C12 C 0.9088(3) 0.6867(2) 0.66361(19) 0.0327(5) Uani 1 1 d .
H12 H 1.0221 0.6788 0.7108 0.039 Uiso 1 1 calc R
C13 C 0.8518(3) 0.6368(2) 0.53950(19) 0.0287(4) Uani 1 1 d .
C14 C 0.6802(3) 0.6455(3) 0.4762(2) 0.0377(5) Uani 1 1 d .
H14 H 0.6353 0.6108 0.3934 0.045 Uiso 1 1 calc R
C15 C 0.5756(3) 0.7060(3) 0.5365(2) 0.0353(5) Uani 1 1 d .
H15 H 0.4600 0.7100 0.4926 0.042 Uiso 1 1 calc R
C16 C 0.9746(3) 0.5774(2) 0.4780(2) 0.0337(5) Uani 1 1 d .
H16A H 1.0774 0.6491 0.4965 0.040 Uiso 1 1 calc R
H16B H 0.9205 0.5682 0.3892 0.040 Uiso 1 1 calc R

loop_
_atom_site_aniso_label
_atom_site_aniso_U_11
_atom_site_aniso_U_22
_atom_site_aniso_U_33
_atom_site_aniso_U_23
_atom_site_aniso_U_13
_atom_site_aniso_U_12
Zn1 0.02150(13) 0.02421(13) 0.02349(13) 0.00254(8) 0.00393(9) 0.00331(9)
O1 0.0297(9) 0.0463(10) 0.0548(10) 0.0077(8) 0.0035(8) 0.0149(7)
N1 0.0275(9) 0.0260(8) 0.0268(8) 0.0003(7) 0.0061(7) -0.0001(7)
C1 0.0263(11) 0.0265(11) 0.0504(14) 0.0097(9) -0.0001(10) 0.0009(9)
O2 0.0388(10) 0.0592(11) 0.0429(10) 0.0128(8) -0.0040(8) 0.0049(8)
N2 0.0238(9) 0.0278(9) 0.0272(9) 0.0017(7) 0.0071(7) 0.0053(7)
C2 0.0263(11) 0.0304(11) 0.0425(11) 0.0081(9) 0.0070(9) 0.0077(9)
O3 0.0490(10) 0.0319(8) 0.0339(8) 0.0090(6) 0.0117(7) -0.0007(7)
C3 0.0340(12) 0.0304(11) 0.0342(11) 0.0088(9) 0.0160(9) 0.0089(9)
O4 0.0439(10) 0.0507(10) 0.0337(9) 0.0112(7) 0.0014(7) 0.0074(8)
C4 0.0292(11) 0.0282(10) 0.0357(11) 0.0054(9) 0.0093(9) -0.0004(8)
C5 0.0351(12) 0.0357(11) 0.0304(11) -0.0011(9) 0.0129(9) -0.0072(9)
C6 0.0400(13) 0.0441(13) 0.0310(11) -0.0057(9) 0.0082(10) -0.0086(10)
C7 0.0377(13) 0.0333(12) 0.0447(13) -0.0021(10) 0.0135(11) -0.0067(10)
C8 0.0734(19) 0.0412(14) 0.0412(14) 0.0055(11) 0.0223(13) -0.0191(13)
C9 0.0606(16) 0.0385(13) 0.0271(11) 0.0035(9) 0.0075(11) -0.0103(11)
C10 0.0422(14) 0.0448(14) 0.0581(16) -0.0038(12) 0.0206(12) -0.0109(11)
C11 0.0300(11) 0.0400(12) 0.0263(10) 0.0005(9) 0.0056(9) 0.0088(9)
C12 0.0234(10) 0.0397(12) 0.0336(11) 0.0019(9) 0.0056(9) 0.0078(9)
C13 0.0309(11) 0.0235(10) 0.0344(11) 0.0021(8) 0.0139(9) 0.0040(8)
C14 0.0347(12) 0.0438(13) 0.0309(11) -0.0098(9) 0.0061(9) 0.0050(10)
C15 0.0240(11) 0.0433(12) 0.0341(11) -0.0049(9) 0.0030(9) 0.0050(9)
C16 0.0352(12) 0.0324(11) 0.0377(12) 0.0020(9) 0.0177(10) 0.0033(9)

loop_
_atom_type_symbol
_atom_type_description
_atom_type_scat_dispersion_real
_atom_type_scat_dispersion_imag
_atom_type_scat_source
C C 0.0033 0.0016 'International Tables Vol C Tables 4.2.6.8 and 6.1.1.4'
H H 0.0000 0.0000 'International Tables Vol C Tables 4.2.6.8 and 6.1.1.4'
N N 0.0061 0.0033 'International Tables Vol C Tables 4.2.6.8 and 6.1.1.4'
O O 0.0106 0.0060 'International Tables Vol C Tables 4.2.6.8 and 6.1.1.4'
Zn Zn 0.2839 1.4301 'International Tables Vol C Tables 4.2.6.8 and 6.1.1.4'

loop_
_geom_angle_atom_site_label_1
_geom_angle_atom_site_label_2
_geom_angle_atom_site_label_3
_geom_angle
_geom_angle_site_symmetry_1
_geom_angle_site_symmetry_3
O3 Zn1 N1 95.98(6) . .
O3 Zn1 N2 97.59(6) . .
N1 Zn1 N2 96.00(7) . .
O3 Zn1 O1 152.03(7) . .
N1 Zn1 O1 108.73(7) . .
N2 Zn1 O1 92.76(6) . .
O3 Zn1 O2 105.57(7) . .
N1 Zn1 O2 95.64(7) . .
N2 Zn1 O2 152.77(7) . .
O1 Zn1 O2 60.15(6) . .
O3 Zn1 O4 57.91(6) . .
N1 Zn1 O4 153.79(6) . .
N2 Zn1 O4 90.27(6) . .
O1 Zn1 O4 96.31(6) . .
O2 Zn1 O4 90.05(6) . .
O3 Zn1 C1 131.25(8) . .
N1 Zn1 C1 104.42(7) . .
N2 Zn1 C1 123.00(7) . .
O1 Zn1 C1 30.32(7) . .
O2 Zn1 C1 29.84(7) . .
O4 Zn1 C1 93.18(6) . .
O3 Zn1 C3 29.29(7) . .
N1 Zn1 C3 125.28(7) . .
N2 Zn1 C3 93.18(7) . .
O1 Zn1 C3 124.57(7) . .
O2 Zn1 C3 99.98(7) . .
O4 Zn1 C3 28.67(6) . .
C1 Zn1 C3 114.82(7) . .
C1 O1 Zn1 91.09(14) . .
C5 N1 C9 117.33(18) . .
C5 N1 Zn1 121.94(14) . .
C9 N1 Zn1 120.68(14) . .
O2 C1 O1 121.1(2) . .
O2 C1 C2 119.5(2) . .
O1 C1 C2 119.4(2) . .
O2 C1 Zn1 62.48(12) . .
O1 C1 Zn1 58.60(11) . .
C2 C1 Zn1 176.05(16) . .
C1 O2 Zn1 87.68(15) . .
C15 N2 C11 117.21(18) . .
C15 N2 Zn1 123.42(14) . .
C11 N2 Zn1 119.37(13) . .
C2 C2 C1 124.2(3) 2_576 .
C3 O3 Zn1 98.64(13) . .
O4 C3 O3 122.46(19) . .
O4 C3 C4 118.6(2) . .
O3 C3 C4 118.91(19) . .
O4 C3 Zn1 70.56(12) . .
O3 C3 Zn1 52.07(10) . .
C4 C3 Zn1 169.88(16) . .
C3 O4 Zn1 80.78(13) . .
C4 C4 C3 123.2(3) 2_667 .
N1 C5 C6 122.7(2) . .
C5 C6 C7 120.2(2) . .
C8 C7 C6 116.4(2) . .
C8 C7 C10 121.4(2) . .
C6 C7 C10 122.1(2) . .
C9 C8 C7 120.4(2) . .
N1 C9 C8 123.0(2) . .
C10 C10 C7 113.0(3) 2_787 .
N2 C11 C12 123.04(19) . .
C11 C12 C13 119.75(19) . .
C14 C13 C12 117.14(19) . .
C14 C13 C16 122.29(19) . .
C12 C13 C16 120.56(19) . .
C15 C14 C13 119.6(2) . .
N2 C15 C14 123.2(2) . .
C13 C16 C16 111.2(2) . 2_766

loop_
_geom_bond_atom_site_label_1
_geom_bond_atom_site_label_2
_geom_bond_distance
_geom_bond_site_symmetry_2
Zn1 O3 2.0370(15) .
Zn1 N1 2.0814(16) .
Zn1 N2 2.0848(16) .
Zn1 O1 2.1274(16) .
Zn1 O2 2.2119(19) .
Zn1 O4 2.4391(17) .
Zn1 C1 2.492(2) .
Zn1 C3 2.553(2) .
O1 C1 1.258(3) .
N1 C5 1.334(3) .
N1 C9 1.336(3) .
C1 O2 1.241(3) .
C1 C2 1.492(3) .
N2 C15 1.333(3) .
N2 C11 1.336(3) .
C2 C2 1.308(4) 2_576
O3 C3 1.263(3) .
C3 O4 1.241(3) .
C3 C4 1.493(3) .
C4 C4 1.313(4) 2_667
C5 C6 1.378(3) .
C6 C7 1.389(3) .
C7 C8 1.379(3) .
C7 C10 1.519(3) .
C8 C9 1.373(3) .
C10 C10 1.508(5) 2_787
C11 C12 1.374(3) .
C12 C13 1.387(3) .
C13 C14 1.380(3) .
C13 C16 1.508(3) .
C14 C15 1.380(3) .
C16 C16 1.526(4) 2_766
